data_2013204
loop_
_publ_author_name
'Al-Shihry, Shar S.'
'Linden, Anthony'

_publ_section_title
;
 (<i>E</i>)-2-(2-Adamantylidene)-3-(1-ferrocenylethylidene)succinic
 anhydride
;
_journal_issue 2
_journal_name_full 'Acta Crystallographica Section C'
_journal_page_first m40
_journal_page_last m42
_journal_paper_doi 10.1107/S0108270102022722
_journal_volume 59
_journal_year 2003
_chemical_formula_iupac '[Fe (C5 H5) (C21 H21 O3)]'
_chemical_formula_moiety 'C26 H26 Fe O3'
_chemical_formula_sum 'C26 H26 Fe O3'
_chemical_formula_weight 442.33
_chemical_melting_point 486
_chemical_name_systematic
;
(E)-2-(2-adamantylidene)-3-(1-ferrocenylethylidene)succinic anhydride
;
_space_group_IT_number 2
_symmetry_cell_setting triclinic
_symmetry_space_group_name_Hall '-P 1'
_symmetry_space_group_name_H-M 'P -1'
_atom_sites_solution_hydrogens geom
_atom_sites_solution_primary direct
_atom_sites_solution_secondary difmap
_cell_angle_alpha 72.0422(6)
_cell_angle_beta 85.3458(5)
_cell_angle_gamma 80.8752(6)
_cell_formula_units_Z 2
_cell_length_a 9.59970(10)
_cell_length_b 10.43360(10)
_cell_length_c 10.6348(2)
_cell_measurement_reflns_used 17312
_cell_measurement_temperature 160.0(10)
_cell_measurement_theta_max 30.0
_cell_measurement_theta_min 2.0
_cell_volume 999.87(2)
_computing_cell_refinement 'DENZO-SMN (Otwinowski & Minor, 1997)'
_computing_data_collection 'COLLECT (Nonius, 2000)'
_computing_data_reduction 'DENZO-SMN and SCALEPACK (Otwinowski & Minor, 1997)'
_computing_molecular_graphics 'ORTEPII (Johnson, 1976)'
_computing_publication_material 'SHELXL97 and PLATON (Spek, 2003)'
_computing_structure_refinement 'SHELXL97 (Sheldrick, 1997)'
_computing_structure_solution 'SIR92 (Altomare et al., 1994)'
_diffrn_ambient_temperature 160.0(10)
_diffrn_detector_area_resol_mean 9
_diffrn_measured_fraction_theta_full 0.997
_diffrn_measured_fraction_theta_max 0.997
_diffrn_measurement_device_type 'Nonius KappaCCD area-detector'
_diffrn_measurement_method '\f and \w scans with \k offsets'
_diffrn_radiation_monochromator 'horizontally mounted graphite crystal'
_diffrn_radiation_source 'Nonius FR590 sealed tube generator'
_diffrn_radiation_type 'Mo K\a'
_diffrn_radiation_wavelength 0.71073
_diffrn_reflns_av_R_equivalents 0.037
_diffrn_reflns_av_sigmaI/netI 0.033
_diffrn_reflns_limit_h_max 13
_diffrn_reflns_limit_h_min -13
_diffrn_reflns_limit_k_max 14
_diffrn_reflns_limit_k_min -13
_diffrn_reflns_limit_l_max 14
_diffrn_reflns_limit_l_min -14
_diffrn_reflns_number 26888
_diffrn_reflns_theta_full 30.02
_diffrn_reflns_theta_max 30.02
_diffrn_reflns_theta_min 2.01
_diffrn_standards_decay_% 0
_diffrn_standards_number 0
_exptl_absorpt_coefficient_mu 0.780
_exptl_absorpt_correction_T_max 0.880
_exptl_absorpt_correction_T_min 0.831
_exptl_absorpt_correction_type multi-scan
_exptl_absorpt_process_details '(Blessing, 1995)'
_exptl_crystal_colour red
_exptl_crystal_density_diffrn 1.469
_exptl_crystal_density_meas ?
_exptl_crystal_density_method 'not measured'
_exptl_crystal_description block
_exptl_crystal_F_000 464
_exptl_crystal_size_max 0.35
_exptl_crystal_size_mid 0.22
_exptl_crystal_size_min 0.17
_refine_diff_density_max 0.38
_refine_diff_density_min -0.49
_refine_ls_extinction_method none
_refine_ls_goodness_of_fit_ref 1.064
_refine_ls_hydrogen_treatment constr
_refine_ls_matrix_type full
_refine_ls_number_parameters 272
_refine_ls_number_reflns 5824
_refine_ls_number_restraints 0
_refine_ls_restrained_S_all 1.064
_refine_ls_R_factor_all 0.039
_refine_ls_R_factor_gt 0.031
_refine_ls_shift/su_max 0.003
_refine_ls_shift/su_mean 0.000
_refine_ls_structure_factor_coef Fsqd
_refine_ls_weighting_details 'w = 1/[\s^2^(Fo^2^)+(0.0355P)^2^+0.3607P] where P=(Fo^2^+2Fc^2^)/3'
_refine_ls_weighting_scheme calc
_refine_ls_wR_factor_gt 0.078
_refine_ls_wR_factor_ref 0.081
_reflns_number_gt 5116
_reflns_number_total 5825
_reflns_threshold_expression I>2\s(I)
_cod_data_source_file sk1606.cif
_cod_data_source_block III
_cod_depositor_comments
;
The following automatic conversions were performed:

'_exptl_crystal_density_meas' value 'not measured' was changed to '?'
- the value is perceived as not measured.

Automatic conversion script
Id: cif_fix_values 3008 2015-01-20 13:52:24Z robertas 
;
_cod_database_code 2013204
_cod_database_fobs_code 2013204

loop_
_symmetry_equiv_pos_as_xyz
'x, y, z'
'-x, -y, -z'

loop_
_atom_site_label
_atom_site_fract_x
_atom_site_fract_y
_atom_site_fract_z
_atom_site_U_iso_or_equiv
_atom_site_adp_type
_atom_site_calc_flag
_atom_site_refinement_flags
_atom_site_occupancy
_atom_site_disorder_assembly
_atom_site_disorder_group
_atom_site_type_symbol
Fe 1.326588(18) 0.111131(17) 0.279157(17) 0.01792(6) Uani d . 1 . . Fe
O14 0.77132(12) 0.37033(12) -0.10442(10) 0.0359(2) Uani d . 1 . . O
O15 0.80228(10) 0.14439(11) -0.01723(10) 0.0283(2) Uani d . 1 . . O
O16 0.85695(12) -0.07176(11) 0.10713(12) 0.0383(3) Uani d . 1 . . O
C1 1.11021(12) 0.13127(12) 0.30412(12) 0.0168(2) Uani d . 1 . . C
C2 1.15578(13) 0.25720(12) 0.22544(13) 0.0190(2) Uani d . 1 . . C
H2 1.1298 0.3059 0.1373 0.023 Uiso calc R 1 . . H
C3 1.24655(13) 0.29672(13) 0.30201(14) 0.0229(3) Uani d . 1 . . C
H3 1.2911 0.3764 0.2741 0.027 Uiso calc R 1 . . H
C4 1.25878(14) 0.19612(14) 0.42725(14) 0.0244(3) Uani d . 1 . . C
H4 1.3121 0.1976 0.4981 0.029 Uiso calc R 1 . . H
C5 1.17793(13) 0.09281(13) 0.42874(12) 0.0207(2) Uani d . 1 . . C
H5 1.1700 0.0122 0.4998 0.025 Uiso calc R 1 . . H
C6 1.39674(14) -0.04508(15) 0.19929(15) 0.0285(3) Uani d . 1 . . C
H6 1.3414 -0.1059 0.1831 0.034 Uiso calc R 1 . . H
C7 1.42381(16) 0.08145(17) 0.10937(15) 0.0343(3) Uani d . 1 . . C
H7 1.3893 0.1206 0.0226 0.041 Uiso calc R 1 . . H
C8 1.51136(15) 0.13917(16) 0.17178(17) 0.0340(3) Uani d . 1 . . C
H8 1.5460 0.2237 0.1341 0.041 Uiso calc R 1 . . H
C9 1.53814(14) 0.04879(15) 0.30024(16) 0.0281(3) Uani d . 1 . . C
H9 1.5941 0.0620 0.3637 0.034 Uiso calc R 1 . . H
C10 1.46684(14) -0.06462(14) 0.31742(14) 0.0254(3) Uani d . 1 . . C
H10 1.4661 -0.1406 0.3947 0.030 Uiso calc R 1 . . H
C11 1.01897(13) 0.05310(12) 0.26188(12) 0.0178(2) Uani d . 1 . . C
C12 0.91265(13) 0.11649(12) 0.17745(12) 0.0186(2) Uani d . 1 . . C
C13 0.85500(12) 0.26187(12) 0.12224(12) 0.0177(2) Uani d . 1 . . C
C14 0.80747(13) 0.27488(14) -0.01122(13) 0.0232(3) Uani d . 1 . . C
C16 0.85685(14) 0.04523(14) 0.09635(14) 0.0251(3) Uani d . 1 . . C
C17 1.05176(15) -0.10034(12) 0.31083(14) 0.0240(3) Uani d . 1 . . C
H171 1.1228 -0.1269 0.3788 0.036 Uiso calc R 1 . . H
H172 1.0882 -0.1347 0.2368 0.036 Uiso calc R 1 . . H
H173 0.9655 -0.1388 0.3486 0.036 Uiso calc R 1 . . H
C18 0.81401(13) 0.35874(12) 0.18345(12) 0.0179(2) Uani d . 1 . . C
C19 0.74977(14) 0.50308(13) 0.11351(14) 0.0233(3) Uani d . 1 . . C
H19 0.7530 0.5188 0.0157 0.028 Uiso calc R 1 . . H
C20 0.83603(16) 0.60018(14) 0.14756(15) 0.0294(3) Uani d . 1 . . C
H201 0.9356 0.5833 0.1172 0.035 Uiso calc R 1 . . H
H202 0.7980 0.6956 0.1010 0.035 Uiso calc R 1 . . H
C21 0.82918(16) 0.57843(14) 0.29693(15) 0.0289(3) Uani d . 1 . . C
H21 0.8831 0.6439 0.3170 0.035 Uiso calc R 1 . . H
C22 0.89524(15) 0.43261(14) 0.36680(14) 0.0270(3) Uani d . 1 . . C
H221 0.8899 0.4164 0.4637 0.032 Uiso calc R 1 . . H
H222 0.9959 0.4186 0.3386 0.032 Uiso calc R 1 . . H
C23 0.81501(14) 0.33213(12) 0.33133(13) 0.0218(2) Uani d . 1 . . C
H23 0.8583 0.2364 0.3749 0.026 Uiso calc R 1 . . H
C24 0.59610(15) 0.52715(15) 0.16439(16) 0.0315(3) Uani d . 1 . . C
H241 0.5536 0.6218 0.1201 0.038 Uiso calc R 1 . . H
H242 0.5403 0.4648 0.1433 0.038 Uiso calc R 1 . . H
C25 0.59240(15) 0.50214(15) 0.31359(16) 0.0318(3) Uani d . 1 . . C
H25 0.4923 0.5161 0.3467 0.038 Uiso calc R 1 . . H
C26 0.65953(16) 0.35522(14) 0.38044(15) 0.0291(3) Uani d . 1 . . C
H261 0.6058 0.2911 0.3598 0.035 Uiso calc R 1 . . H
H262 0.6556 0.3373 0.4776 0.035 Uiso calc R 1 . . H
C27 0.67578(17) 0.60134(15) 0.34548(17) 0.0340(3) Uani d . 1 . . C
H271 0.6334 0.6962 0.3018 0.041 Uiso calc R 1 . . H
H272 0.6718 0.5867 0.4421 0.041 Uiso calc R 1 . . H

loop_
_atom_site_aniso_label
_atom_site_aniso_U_11
_atom_site_aniso_U_22
_atom_site_aniso_U_33
_atom_site_aniso_U_12
_atom_site_aniso_U_13
_atom_site_aniso_U_23
Fe 0.01559(9) 0.01922(9) 0.01859(10) 0.00060(6) -0.00187(6) -0.00633(7)
O14 0.0388(6) 0.0435(6) 0.0239(5) -0.0022(5) -0.0105(4) -0.0072(5)
O15 0.0255(5) 0.0384(6) 0.0287(5) -0.0062(4) -0.0032(4) -0.0199(4)
O16 0.0410(6) 0.0319(6) 0.0536(7) -0.0080(5) -0.0054(5) -0.0273(5)
C1 0.0154(5) 0.0162(5) 0.0178(5) 0.0003(4) 0.0008(4) -0.0053(4)
C2 0.0163(5) 0.0163(5) 0.0222(6) -0.0003(4) -0.0019(4) -0.0034(4)
C3 0.0184(6) 0.0194(6) 0.0328(7) -0.0014(4) -0.0025(5) -0.0109(5)
C4 0.0227(6) 0.0287(6) 0.0254(7) 0.0023(5) -0.0050(5) -0.0154(5)
C5 0.0225(6) 0.0223(6) 0.0159(6) 0.0015(5) 0.0002(5) -0.0061(5)
C6 0.0198(6) 0.0361(7) 0.0375(8) 0.0029(5) -0.0022(5) -0.0256(6)
C7 0.0282(7) 0.0482(9) 0.0221(7) 0.0102(6) 0.0025(5) -0.0124(6)
C8 0.0217(7) 0.0314(7) 0.0435(9) -0.0018(6) 0.0114(6) -0.0076(6)
C9 0.0154(6) 0.0310(7) 0.0416(8) 0.0021(5) -0.0058(5) -0.0174(6)
C10 0.0225(6) 0.0223(6) 0.0305(7) 0.0048(5) -0.0033(5) -0.0100(5)
C11 0.0191(5) 0.0164(5) 0.0187(6) -0.0032(4) 0.0050(4) -0.0075(4)
C12 0.0177(5) 0.0197(5) 0.0219(6) -0.0046(4) 0.0030(4) -0.0112(5)
C13 0.0151(5) 0.0209(5) 0.0178(6) -0.0037(4) -0.0009(4) -0.0062(4)
C14 0.0171(6) 0.0333(7) 0.0218(6) -0.0039(5) -0.0009(5) -0.0117(5)
C16 0.0204(6) 0.0311(7) 0.0303(7) -0.0059(5) 0.0014(5) -0.0180(6)
C17 0.0285(7) 0.0165(5) 0.0267(7) -0.0035(5) 0.0054(5) -0.0076(5)
C18 0.0164(5) 0.0171(5) 0.0196(6) -0.0035(4) -0.0003(4) -0.0040(4)
C19 0.0248(6) 0.0178(5) 0.0242(6) -0.0012(5) -0.0032(5) -0.0023(5)
C20 0.0329(7) 0.0185(6) 0.0351(8) -0.0076(5) 0.0003(6) -0.0040(5)
C21 0.0341(7) 0.0199(6) 0.0363(8) -0.0051(5) -0.0021(6) -0.0130(5)
C22 0.0299(7) 0.0257(6) 0.0290(7) 0.0013(5) -0.0056(5) -0.0149(5)
C23 0.0284(6) 0.0154(5) 0.0206(6) 0.0010(5) -0.0005(5) -0.0062(4)
C24 0.0225(6) 0.0260(7) 0.0440(9) 0.0036(5) -0.0062(6) -0.0101(6)
C25 0.0231(7) 0.0296(7) 0.0434(9) 0.0002(5) 0.0068(6) -0.0161(6)
C26 0.0348(7) 0.0257(6) 0.0281(7) -0.0080(6) 0.0105(6) -0.0110(5)
C27 0.0388(8) 0.0217(6) 0.0427(9) 0.0035(6) 0.0019(7) -0.0163(6)

loop_
_atom_type_symbol
_atom_type_description
_atom_type_scat_dispersion_real
_atom_type_scat_dispersion_imag
_atom_type_scat_source
C C 0.0033 0.0016
; International Tables for Crystallography (1992).
Vol. C, Tables 4.2.6.8 and 6.1.1.4
;
H H 0.0000 0.0000
; International Tables for Crystallography (1992).
Vol. C, Tables 4.2.6.8 and 6.1.1.4
;
Fe Fe 0.3463 0.8444
; International Tables for Crystallography (1992).
Vol. C, Tables 4.2.6.8 and 6.1.1.4
;
O O 0.0106 0.0060
; International Tables for Crystallography (1992).
Vol. C, Tables 4.2.6.8 and 6.1.1.4
;

loop_
_geom_angle_atom_site_label_1
_geom_angle_atom_site_label_2
_geom_angle_atom_site_label_3
_geom_angle
_geom_angle_publ_flag
C5 Fe C2 69.09(5) ?
C5 Fe C9 125.81(6) ?
C2 Fe C9 152.57(6) ?
C5 Fe C8 162.22(6) ?
C2 Fe C8 118.34(6) ?
C9 Fe C8 40.63(6) ?
C5 Fe C10 108.88(5) ?
C2 Fe C10 165.20(5) ?
C9 Fe C10 40.55(6) ?
C8 Fe C10 68.22(6) ?
C5 Fe C3 68.78(5) ?
C2 Fe C3 40.80(5) ?
C9 Fe C3 117.86(5) ?
C8 Fe C3 105.53(6) ?
C10 Fe C3 153.37(6) ?
C5 Fe C4 40.71(5) ?
C2 Fe C4 68.45(5) ?
C9 Fe C4 106.67(6) ?
C8 Fe C4 124.30(6) ?
C10 Fe C4 120.23(6) ?
C3 Fe C4 40.54(6) ?
C5 Fe C7 156.32(6) ?
C2 Fe C7 107.55(6) ?
C9 Fe C7 68.17(6) ?
C8 Fe C7 40.51(7) ?
C10 Fe C7 68.07(6) ?
C3 Fe C7 124.90(6) ?
C4 Fe C7 161.71(7) ?
C5 Fe C1 41.16(5) ?
C2 Fe C1 41.03(5) ?
C9 Fe C1 164.50(6) ?
C8 Fe C1 154.23(6) ?
C10 Fe C1 127.93(5) ?
C3 Fe C1 68.84(5) ?
C4 Fe C1 68.62(5) ?
C7 Fe C1 120.90(6) ?
C5 Fe C6 121.94(6) ?
C2 Fe C6 127.30(5) ?
C9 Fe C6 68.02(6) ?
C8 Fe C6 68.03(6) ?
C10 Fe C6 40.38(6) ?
C3 Fe C6 163.29(6) ?
C4 Fe C6 155.77(6) ?
C7 Fe C6 40.39(7) ?
C1 Fe C6 109.83(5) ?
C14 O15 C16 111.23(10) ?
C2 C1 C5 106.90(11) ?
C2 C1 C11 126.27(11) ?
C5 C1 C11 126.72(11) ?
C2 C1 Fe 68.79(7) ?
C5 C1 Fe 68.49(7) ?
C11 C1 Fe 124.96(8) ?
C3 C2 C1 108.38(11) ?
C3 C2 Fe 69.85(7) ?
C1 C2 Fe 70.17(7) ?
C3 C2 H2 125.8 ?
C1 C2 H2 125.8 ?
Fe C2 H2 125.8 ?
C4 C3 C2 108.00(11) ?
C4 C3 Fe 69.87(7) ?
C2 C3 Fe 69.35(7) ?
C4 C3 H3 126.0 ?
C2 C3 H3 126.0 ?
Fe C3 H3 126.3 ?
C3 C4 C5 108.48(11) ?
C3 C4 Fe 69.59(7) ?
C5 C4 Fe 69.02(7) ?
C3 C4 H4 125.8 ?
C5 C4 H4 125.8 ?
Fe C4 H4 127.2 ?
C4 C5 C1 108.19(11) ?
C4 C5 Fe 70.28(8) ?
C1 C5 Fe 70.35(7) ?
C4 C5 H5 125.9 ?
C1 C5 H5 125.9 ?
Fe C5 H5 125.1 ?
C10 C6 C7 107.87(13) ?
C10 C6 Fe 69.28(7) ?
C7 C6 Fe 69.46(8) ?
C10 C6 H6 126.1 ?
C7 C6 H6 126.1 ?
Fe C6 H6 126.8 ?
C8 C7 C6 107.99(13) ?
C8 C7 Fe 69.36(8) ?
C6 C7 Fe 70.14(8) ?
C8 C7 H7 126.0 ?
C6 C7 H7 126.0 ?
Fe C7 H7 126.1 ?
C7 C8 C9 108.03(13) ?
C7 C8 Fe 70.13(8) ?
C9 C8 Fe 69.66(8) ?
C7 C8 H8 126.0 ?
C9 C8 H8 126.0 ?
Fe C8 H8 125.8 ?
C10 C9 C8 108.00(13) ?
C10 C9 Fe 69.95(7) ?
C8 C9 Fe 69.72(8) ?
C10 C9 H9 126.0 ?
C8 C9 H9 126.0 ?
Fe C9 H9 125.9 ?
C9 C10 C6 108.10(13) ?
C9 C10 Fe 69.50(7) ?
C6 C10 Fe 70.34(8) ?
C9 C10 H10 125.9 ?
C6 C10 H10 125.9 ?
Fe C10 H10 125.8 ?
C12 C11 C1 121.16(11) ?
C12 C11 C17 121.38(11) ?
C1 C11 C17 117.40(11) ?
C11 C12 C16 120.95(11) ?
C11 C12 C13 131.73(11) yes
C16 C12 C13 105.75(11) yes
C18 C13 C12 130.26(11) yes
C18 C13 C14 122.51(11) yes
C12 C13 C14 104.95(10) ?
O14 C14 O15 118.95(12) ?
O14 C14 C13 133.33(13) ?
O15 C14 C13 107.67(11) ?
O16 C16 O15 119.21(12) ?
O16 C16 C12 133.29(14) ?
O15 C16 C12 107.38(11) ?
C11 C17 H171 109.5 ?
C11 C17 H172 109.5 ?
H171 C17 H172 109.5 ?
C11 C17 H173 109.5 ?
H171 C17 H173 109.5 ?
H172 C17 H173 109.5 ?
C13 C18 C23 123.91(11) ?
C13 C18 C19 124.07(11) ?
C23 C18 C19 111.82(10) ?
C18 C19 C24 109.15(11) ?
C18 C19 C20 107.74(11) ?
C24 C19 C20 109.29(12) ?
C18 C19 H19 110.2 ?
C24 C19 H19 110.2 ?
C20 C19 H19 110.2 ?
C21 C20 C19 110.45(11) ?
C21 C20 H201 109.6 ?
C19 C20 H201 109.6 ?
C21 C20 H202 109.6 ?
C19 C20 H202 109.6 ?
H201 C20 H202 108.1 ?
C27 C21 C22 109.60(12) ?
C27 C21 C20 110.04(13) ?
C22 C21 C20 108.86(11) ?
C27 C21 H21 109.4 ?
C22 C21 H21 109.4 ?
C20 C21 H21 109.4 ?
C21 C22 C23 109.23(11) ?
C21 C22 H221 109.8 ?
C23 C22 H221 109.8 ?
C21 C22 H222 109.8 ?
C23 C22 H222 109.8 ?
H221 C22 H222 108.3 ?
C18 C23 C22 111.43(11) ?
C18 C23 C26 107.12(11) ?
C22 C23 C26 107.92(11) ?
C18 C23 H23 110.1 ?
C22 C23 H23 110.1 ?
C26 C23 H23 110.1 ?
C25 C24 C19 109.75(12) ?
C25 C24 H241 109.7 ?
C19 C24 H241 109.7 ?
C25 C24 H242 109.7 ?
C19 C24 H242 109.7 ?
H241 C24 H242 108.2 ?
C24 C25 C27 109.53(13) ?
C24 C25 C26 108.96(12) ?
C27 C25 C26 109.55(13) ?
C24 C25 H25 109.6 ?
C27 C25 H25 109.6 ?
C26 C25 H25 109.6 ?
C25 C26 C23 110.31(11) ?
C25 C26 H261 109.6 ?
C23 C26 H261 109.6 ?
C25 C26 H262 109.6 ?
C23 C26 H262 109.6 ?
H261 C26 H262 108.1 ?
C21 C27 C25 109.58(11) ?
C21 C27 H271 109.8 ?
C25 C27 H271 109.8 ?
C21 C27 H272 109.8 ?
C25 C27 H272 109.8 ?
H271 C27 H272 108.2 ?

loop_
_geom_bond_atom_site_label_1
_geom_bond_atom_site_label_2
_geom_bond_site_symmetry_2
_geom_bond_distance
_geom_bond_publ_flag
Fe C5 . 2.0333(13) ?
Fe C2 . 2.0397(12) ?
Fe C9 . 2.0402(13) ?
Fe C8 . 2.0410(14) ?
Fe C10 . 2.0461(13) ?
Fe C3 . 2.0462(13) ?
Fe C4 . 2.0499(13) ?
Fe C7 . 2.0511(14) ?
Fe C1 . 2.0581(12) ?
Fe C6 . 2.0601(13) ?
O14 C14 . 1.1967(17) ?
O15 C14 . 1.3914(17) ?
O15 C16 . 1.4015(18) ?
O16 C16 . 1.1902(17) ?
C1 C2 . 1.4363(16) ?
C1 C5 . 1.4385(17) ?
C1 C11 . 1.4664(17) ?
C2 C3 . 1.4243(18) ?
C2 H2 . 0.9500 ?
C3 C4 . 1.419(2) ?
C3 H3 . 0.9500 ?
C4 C5 . 1.4203(19) ?
C4 H4 . 0.9500 ?
C5 H5 . 0.9500 ?
C6 C10 . 1.417(2) ?
C6 C7 . 1.419(2) ?
C6 H6 . 0.9500 ?
C7 C8 . 1.417(2) ?
C7 H7 . 0.9500 ?
C8 C9 . 1.417(2) ?
C8 H8 . 0.9500 ?
C9 C10 . 1.416(2) ?
C9 H9 . 0.9500 ?
C10 H10 . 0.9500 ?
C11 C12 . 1.3616(17) yes
C11 C17 . 1.5119(17) ?
C12 C16 . 1.4766(17) ?
C12 C13 . 1.4795(17) yes
C13 C18 . 1.3558(17) yes
C13 C14 . 1.4859(17) ?
C17 H171 . 0.9800 ?
C17 H172 . 0.9800 ?
C17 H173 . 0.9800 ?
C18 C23 . 1.5109(17) ?
C18 C19 . 1.5135(17) ?
C19 C24 . 1.5390(19) ?
C19 C20 . 1.5441(19) ?
C19 H19 . 1.0000 ?
C20 C21 . 1.531(2) ?
C20 H201 . 0.9900 ?
C20 H202 . 0.9900 ?
C21 C27 . 1.528(2) ?
C21 C22 . 1.5305(19) ?
C21 H21 . 1.0000 ?
C22 C23 . 1.5432(18) ?
C22 H221 . 0.9900 ?
C22 H222 . 0.9900 ?
C23 C26 . 1.5478(19) ?
C23 H23 . 1.0000 ?
C24 C25 . 1.525(2) ?
C24 H241 . 0.9900 ?
C24 H242 . 0.9900 ?
C25 C27 . 1.533(2) ?
C25 C26 . 1.536(2) ?
C25 H25 . 1.0000 ?
C26 H261 . 0.9900 ?
C26 H262 . 0.9900 ?
C27 H271 . 0.9900 ?
C27 H272 . 0.9900 ?

loop_
_geom_torsion_atom_site_label_1
_geom_torsion_atom_site_label_2
_geom_torsion_atom_site_label_3
_geom_torsion_atom_site_label_4
_geom_torsion
_geom_torsion_publ_flag
C5 Fe C1 C2 119.22(10) ?
C9 Fe C1 C2 156.31(18) ?
C8 Fe C1 C2 -44.20(15) ?
C10 Fe C1 C2 -166.33(8) ?
C3 Fe C1 C2 37.67(7) ?
C4 Fe C1 C2 81.32(8) ?
C7 Fe C1 C2 -81.24(9) ?
C6 Fe C1 C2 -124.54(8) ?
C2 Fe C1 C5 -119.22(10) ?
C9 Fe C1 C5 37.1(2) ?
C8 Fe C1 C5 -163.42(12) ?
C10 Fe C1 C5 74.45(9) ?
C3 Fe C1 C5 -81.55(8) ?
C4 Fe C1 C5 -37.90(7) ?
C7 Fe C1 C5 159.54(8) ?
C6 Fe C1 C5 116.24(8) ?
C5 Fe C1 C11 -120.58(13) ?
C2 Fe C1 C11 120.20(13) ?
C9 Fe C1 C11 -83.5(2) ?
C8 Fe C1 C11 76.00(17) ?
C10 Fe C1 C11 -46.13(13) ?
C3 Fe C1 C11 157.87(12) ?
C4 Fe C1 C11 -158.48(12) ?
C7 Fe C1 C11 38.96(13) ?
C6 Fe C1 C11 -4.34(12) ?
C5 C1 C2 C3 -1.55(14) ?
C11 C1 C2 C3 -178.14(11) ?
Fe C1 C2 C3 -59.62(9) ?
C5 C1 C2 Fe 58.06(8) ?
C11 C1 C2 Fe -118.52(12) ?
C5 Fe C2 C3 81.35(8) ?
C9 Fe C2 C3 -47.23(15) ?
C8 Fe C2 C3 -80.85(10) ?
C10 Fe C2 C3 166.2(2) ?
C4 Fe C2 C3 37.54(8) ?
C7 Fe C2 C3 -123.51(9) ?
C1 Fe C2 C3 119.30(11) ?
C6 Fe C2 C3 -163.76(8) ?
C5 Fe C2 C1 -37.95(7) ?
C9 Fe C2 C1 -166.53(11) ?
C8 Fe C2 C1 159.85(8) ?
C10 Fe C2 C1 46.9(2) ?
C3 Fe C2 C1 -119.30(11) ?
C4 Fe C2 C1 -81.76(8) ?
C7 Fe C2 C1 117.19(8) ?
C6 Fe C2 C1 76.95(9) ?
C1 C2 C3 C4 0.43(14) ?
Fe C2 C3 C4 -59.40(9) ?
C1 C2 C3 Fe 59.82(8) ?
C5 Fe C3 C4 37.15(8) ?
C2 Fe C3 C4 119.32(11) ?
C9 Fe C3 C4 -83.17(9) ?
C8 Fe C3 C4 -125.09(9) ?
C10 Fe C3 C4 -52.84(15) ?
C7 Fe C3 C4 -164.89(8) ?
C1 Fe C3 C4 81.45(8) ?
C6 Fe C3 C4 170.04(17) ?
C5 Fe C3 C2 -82.18(8) ?
C9 Fe C3 C2 157.51(8) ?
C8 Fe C3 C2 115.59(8) ?
C10 Fe C3 C2 -172.17(11) ?
C4 Fe C3 C2 -119.32(11) ?
C7 Fe C3 C2 75.79(10) ?
C1 Fe C3 C2 -37.87(7) ?
C6 Fe C3 C2 50.7(2) ?
C2 C3 C4 C5 0.90(15) ?
Fe C3 C4 C5 -58.18(9) ?
C2 C3 C4 Fe 59.07(9) ?
C5 Fe C4 C3 -120.33(11) ?
C2 Fe C4 C3 -37.77(7) ?
C9 Fe C4 C3 113.61(8) ?
C8 Fe C4 C3 72.62(10) ?
C10 Fe C4 C3 155.58(8) ?
C7 Fe C4 C3 42.9(2) ?
C1 Fe C4 C3 -82.02(8) ?
C6 Fe C4 C3 -173.04(12) ?
C2 Fe C4 C5 82.56(8) ?
C9 Fe C4 C5 -126.05(8) ?
C8 Fe C4 C5 -167.05(8) ?
C10 Fe C4 C5 -84.09(9) ?
C3 Fe C4 C5 120.33(11) ?
C7 Fe C4 C5 163.27(16) ?
C1 Fe C4 C5 38.32(7) ?
C6 Fe C4 C5 -52.70(16) ?
C3 C4 C5 C1 -1.87(14) ?
Fe C4 C5 C1 -60.40(8) ?
C3 C4 C5 Fe 58.53(9) ?
C2 C1 C5 C4 2.10(14) ?
C11 C1 C5 C4 178.67(11) ?
Fe C1 C5 C4 60.36(9) ?
C2 C1 C5 Fe -58.25(8) ?
C11 C1 C5 Fe 118.31(12) ?
C2 Fe C5 C4 -80.87(8) ?
C9 Fe C5 C4 72.76(9) ?
C8 Fe C5 C4 37.3(2) ?
C10 Fe C5 C4 114.73(8) ?
C3 Fe C5 C4 -37.00(8) ?
C7 Fe C5 C4 -167.00(13) ?
C1 Fe C5 C4 -118.70(10) ?
C6 Fe C5 C4 157.37(8) ?
C2 Fe C5 C1 37.83(7) ?
C9 Fe C5 C1 -168.54(7) ?
C8 Fe C5 C1 156.03(17) ?
C10 Fe C5 C1 -126.57(7) ?
C3 Fe C5 C1 81.70(8) ?
C4 Fe C5 C1 118.70(10) ?
C7 Fe C5 C1 -48.30(16) ?
C6 Fe C5 C1 -83.92(8) ?
C5 Fe C6 C10 -81.68(9) ?
C2 Fe C6 C10 -168.60(8) ?
C9 Fe C6 C10 37.79(9) ?
C8 Fe C6 C10 81.76(9) ?
C3 Fe C6 C10 151.92(17) ?
C4 Fe C6 C10 -43.99(17) ?
C7 Fe C6 C10 119.48(12) ?
C1 Fe C6 C10 -125.77(8) ?
C5 Fe C6 C7 158.83(9) ?
C2 Fe C6 C7 71.91(10) ?
C9 Fe C6 C7 -81.69(10) ?
C8 Fe C6 C7 -37.72(9) ?
C10 Fe C6 C7 -119.48(12) ?
C3 Fe C6 C7 32.4(2) ?
C4 Fe C6 C7 -163.47(12) ?
C1 Fe C6 C7 114.75(9) ?
C10 C6 C7 C8 0.44(16) ?
Fe C6 C7 C8 59.25(10) ?
C10 C6 C7 Fe -58.81(9) ?
C5 Fe C7 C8 -168.84(12) ?
C2 Fe C7 C8 113.34(9) ?
C9 Fe C7 C8 -37.83(9) ?
C10 Fe C7 C8 -81.69(9) ?
C3 Fe C7 C8 71.70(10) ?
C4 Fe C7 C8 39.0(2) ?
C1 Fe C7 C8 156.22(8) ?
C6 Fe C7 C8 -119.13(12) ?
C5 Fe C7 C6 -49.70(17) ?
C2 Fe C7 C6 -127.53(8) ?
C9 Fe C7 C6 81.30(9) ?
C8 Fe C7 C6 119.13(12) ?
C10 Fe C7 C6 37.44(8) ?
C3 Fe C7 C6 -169.16(8) ?
C4 Fe C7 C6 158.16(16) ?
C1 Fe C7 C6 -84.64(9) ?
C6 C7 C8 C9 -0.17(16) ?
Fe C7 C8 C9 59.57(10) ?
C6 C7 C8 Fe -59.74(10) ?
C5 Fe C8 C7 165.24(16) ?
C2 Fe C8 C7 -84.05(10) ?
C9 Fe C8 C7 119.02(13) ?
C10 Fe C8 C7 81.28(10) ?
C3 Fe C8 C7 -126.08(9) ?
C4 Fe C8 C7 -166.16(9) ?
C1 Fe C8 C7 -52.71(16) ?
C6 Fe C8 C7 37.62(9) ?
C5 Fe C8 C9 46.2(2) ?
C2 Fe C8 C9 156.93(8) ?
C10 Fe C8 C9 -37.74(8) ?
C3 Fe C8 C9 114.90(9) ?
C4 Fe C8 C9 74.82(10) ?
C7 Fe C8 C9 -119.02(13) ?
C1 Fe C8 C9 -171.73(11) ?
C6 Fe C8 C9 -81.40(9) ?
C7 C8 C9 C10 -0.17(16) ?
Fe C8 C9 C10 59.70(9) ?
C7 C8 C9 Fe -59.87(10) ?
C5 Fe C9 C10 76.72(10) ?
C2 Fe C9 C10 -167.51(11) ?
C8 Fe C9 C10 -119.05(13) ?
C3 Fe C9 C10 159.63(8) ?
C4 Fe C9 C10 117.28(9) ?
C7 Fe C9 C10 -81.33(10) ?
C1 Fe C9 C10 47.4(2) ?
C6 Fe C9 C10 -37.63(9) ?
C5 Fe C9 C8 -164.22(9) ?
C2 Fe C9 C8 -48.46(16) ?
C10 Fe C9 C8 119.05(13) ?
C3 Fe C9 C8 -81.31(10) ?
C4 Fe C9 C8 -123.66(9) ?
C7 Fe C9 C8 37.73(10) ?
C1 Fe C9 C8 166.47(17) ?
C6 Fe C9 C8 81.42(10) ?
C8 C9 C10 C6 0.44(15) ?
Fe C9 C10 C6 60.00(9) ?
C8 C9 C10 Fe -59.56(9) ?
C7 C6 C10 C9 -0.54(15) ?
Fe C6 C10 C9 -59.47(9) ?
C7 C6 C10 Fe 58.93(10) ?
C5 Fe C10 C9 -123.48(9) ?
C2 Fe C10 C9 157.04(19) ?
C8 Fe C10 C9 37.80(9) ?
C3 Fe C10 C9 -43.36(16) ?
C4 Fe C10 C9 -80.19(10) ?
C7 Fe C10 C9 81.61(10) ?
C1 Fe C10 C9 -165.56(8) ?
C6 Fe C10 C9 119.06(13) ?
C5 Fe C10 C6 117.46(9) ?
C2 Fe C10 C6 38.0(2) ?
C9 Fe C10 C6 -119.06(13) ?
C8 Fe C10 C6 -81.26(10) ?
C3 Fe C10 C6 -162.42(12) ?
C4 Fe C10 C6 160.74(9) ?
C7 Fe C10 C6 -37.46(9) ?
C1 Fe C10 C6 75.38(10) ?
C2 C1 C11 C12 -34.73(18) ?
C5 C1 C11 C12 149.34(12) ?
Fe C1 C11 C12 -122.76(11) ?
C2 C1 C11 C17 142.59(12) ?
C5 C1 C11 C17 -33.34(17) ?
Fe C1 C11 C17 54.57(14) ?
C1 C11 C12 C16 156.74(12) yes
C17 C11 C12 C16 -20.47(18) yes
C1 C11 C12 C13 -6.8(2) yes
C17 C11 C12 C13 175.98(12) yes
C11 C12 C13 C18 -49.3(2) ?
C16 C12 C13 C18 145.33(13) ?
C11 C12 C13 C14 147.95(13) ?
C16 C12 C13 C14 -17.43(13) yes
C16 O15 C14 O14 176.11(12) ?
C16 O15 C14 C13 -6.31(14) yes
C18 C13 C14 O14 27.5(2) ?
C12 C13 C14 O14 -168.07(15) ?
C18 C13 C14 O15 -149.59(11) ?
C12 C13 C14 O15 14.85(13) yes
C14 O15 C16 O16 178.47(13) ?
C14 O15 C16 C12 -4.98(14) yes
C11 C12 C16 O16 22.7(2) ?
C13 C12 C16 O16 -169.98(16) ?
C11 C12 C16 O15 -153.16(11) ?
C13 C12 C16 O15 14.16(13) yes
C12 C13 C18 C23 -2.5(2) ?
C14 C13 C18 C23 157.62(12) ?
C12 C13 C18 C19 -176.85(12) ?
C14 C13 C18 C19 -16.70(18) ?
C13 C18 C19 C24 114.40(14) ?
C23 C18 C19 C24 -60.52(14) ?
C13 C18 C19 C20 -127.02(13) ?
C23 C18 C19 C20 58.06(14) ?
C18 C19 C20 C21 -60.80(15) ?
C24 C19 C20 C21 57.68(15) ?
C19 C20 C21 C27 -58.05(15) ?
C19 C20 C21 C22 62.07(15) ?
C27 C21 C22 C23 62.04(15) ?
C20 C21 C22 C23 -58.35(15) ?
C13 C18 C23 C22 127.79(13) ?
C19 C18 C23 C22 -57.28(14) ?
C13 C18 C23 C26 -114.40(13) ?
C19 C18 C23 C26 60.54(13) ?
C21 C22 C23 C18 56.39(14) ?
C21 C22 C23 C26 -60.95(14) ?
C18 C19 C24 C25 58.54(15) ?
C20 C19 C24 C25 -59.06(15) ?
C19 C24 C25 C27 60.82(15) ?
C19 C24 C25 C26 -59.00(15) ?
C24 C25 C26 C23 60.60(15) ?
C27 C25 C26 C23 -59.21(16) ?
C18 C23 C26 C25 -60.16(14) ?
C22 C23 C26 C25 59.92(15) ?
C22 C21 C27 C25 -60.54(16) ?
C20 C21 C27 C25 59.14(16) ?
C24 C25 C27 C21 -60.64(16) ?
C26 C25 C27 C21 58.82(16) ?
